data_7235025
loop_
_publ_author_name
'Xianchao Du'
'Fan Xu'
'Mao-Sen Yuan'
'Pengchong Xue'
'Lei Zhao'
'Dong-En Wang'
'Wenji Wang'
'Qin Tu'
'Shu-Wei Chen'
'Jinyi Wang'

_publ_section_title
;
 Reversible luminescence color switching in the crystal polymorphs of
 2,7-bis(2'-methyl-[1,1'-biphenyl]-4-yl)-fluorenone by thermal and
 mechanical stimuli
;
_journal_name_full 'Journal of Materials Chemistry C'
_journal_page_first 8724
_journal_page_last 8730
_journal_paper_doi 10.1039/C6TC02804G
_journal_volume 4
_journal_year 2016
_chemical_formula_sum 'C39 H28 O'
_chemical_formula_weight 512.61
_space_group_IT_number 5
_space_group_name_Hall 'C 2y'
_space_group_name_H-M_alt 'C 1 2 1'
_symmetry_cell_setting monoclinic
_symmetry_space_group_name_H-M 'C 1 2 1'
_atom_sites_solution_hydrogens geom
_atom_sites_solution_primary direct
_atom_sites_solution_secondary difmap
_cell_angle_alpha 90.00
_cell_angle_beta 115.191(3)
_cell_angle_gamma 90.00
_cell_formula_units_Z 4
_cell_length_a 27.852(3)
_cell_length_b 5.1630(4)
_cell_length_c 20.8582(18)
_cell_measurement_reflns_used 1210
_cell_measurement_temperature 298(2)
_cell_measurement_theta_max 25.839
_cell_measurement_theta_min 2.928
_cell_volume 2714.1(4)
_computing_cell_refinement 'Bruker SMART'
_computing_data_collection 'Bruker SMART'
_computing_data_reduction 'Bruker SAINT'
_computing_molecular_graphics 'Bruker SHELXTL'
_computing_publication_material 'Bruker SHELXTL'
_computing_structure_refinement 'SHELXL-97 (Sheldrick, 1997)'
_computing_structure_solution 'SHELXS-97 (Sheldrick, 1990)'
_diffrn_ambient_temperature 298(2)
_diffrn_measured_fraction_theta_full 0.994
_diffrn_measured_fraction_theta_max 0.994
_diffrn_measurement_device_type 'CCD area detector'
_diffrn_measurement_method 'phi and omega scans'
_diffrn_radiation_monochromator graphite
_diffrn_radiation_source 'fine-focus sealed tube'
_diffrn_radiation_type MoK\a
_diffrn_radiation_wavelength 0.71073
_diffrn_reflns_av_R_equivalents 0.0548
_diffrn_reflns_av_sigmaI/netI 0.0920
_diffrn_reflns_limit_h_max 32
_diffrn_reflns_limit_h_min -25
_diffrn_reflns_limit_k_max 6
_diffrn_reflns_limit_k_min -6
_diffrn_reflns_limit_l_max 24
_diffrn_reflns_limit_l_min -24
_diffrn_reflns_number 6939
_diffrn_reflns_theta_full 25.02
_diffrn_reflns_theta_max 25.02
_diffrn_reflns_theta_min 2.94
_exptl_absorpt_coefficient_mu 0.073
_exptl_absorpt_correction_T_max 0.9927
_exptl_absorpt_correction_T_min 0.9656
_exptl_absorpt_correction_type multi-scan
_exptl_absorpt_process_details sadabs
_exptl_crystal_colour yellow
_exptl_crystal_density_diffrn 1.254
_exptl_crystal_density_method 'not measured'
_exptl_crystal_description block
_exptl_crystal_F_000 1080
_exptl_crystal_size_max 0.48
_exptl_crystal_size_mid 0.18
_exptl_crystal_size_min 0.10
_refine_diff_density_max 0.112
_refine_diff_density_min -0.130
_refine_diff_density_rms 0.030
_refine_ls_abs_structure_details 'Flack H D (1983), Acta Cryst. A39, 876-881'
_refine_ls_abs_structure_Flack 0(4)
_refine_ls_extinction_method none
_refine_ls_goodness_of_fit_ref 1.042
_refine_ls_hydrogen_treatment mixed
_refine_ls_matrix_type full
_refine_ls_number_parameters 437
_refine_ls_number_reflns 4482
_refine_ls_number_restraints 1
_refine_ls_restrained_S_all 1.042
_refine_ls_R_factor_all 0.1232
_refine_ls_R_factor_gt 0.0631
_refine_ls_shift/su_max 0.000
_refine_ls_shift/su_mean 0.000
_refine_ls_structure_factor_coef Fsqd
_refine_ls_weighting_details 'calc w=1/[\s^2^(Fo^2^)+(0.0269P)^2^+0.0000P] where P=(Fo^2^+2Fc^2^)/3'
_refine_ls_weighting_scheme calc
_refine_ls_wR_factor_gt 0.1088
_refine_ls_wR_factor_ref 0.1225
_reflns_number_gt 2361
_reflns_number_total 4482
_reflns_threshold_expression >2sigma(I)
_cod_data_source_file J-Mater-Chem-C-2016-4-8724.cif
_cod_data_source_block 160318a
_cod_depositor_comments
;
The following automatic conversions were performed:

data item '_symmetry_cell_setting' value 'Monoclinic' was changed to
'monoclinic' in accordance with the built-in table derived from the
CIF Core dictionary named 'cif_core.dic' version 2.4.5 last updated
on 2014-11-21.

Automatic conversion script
Id: cif_fix_values 6909 2019-04-08 15:41:33Z antanas 
;
_cod_original_cell_volume 2714.2(4)
_cod_original_sg_symbol_H-M C2
_cod_database_code 7235025

loop_
_symmetry_equiv_pos_as_xyz
'x, y, z'
'-x, y, -z'
'x+1/2, y+1/2, z'
'-x+1/2, y+1/2, -z'

loop_
_atom_site_label
_atom_site_type_symbol
_atom_site_fract_x
_atom_site_fract_y
_atom_site_fract_z
_atom_site_U_iso_or_equiv
_atom_site_adp_type
_atom_site_occupancy
_atom_site_symmetry_multiplicity
_atom_site_calc_flag
_atom_site_refinement_flags
_atom_site_disorder_assembly
_atom_site_disorder_group
O1 O 0.25453(12) 0.9363(8) 0.29335(16) 0.1059(12) Uani 1 1 d . . .
C1 C 0.23942(16) 0.7616(10) 0.3184(2) 0.0701(13) Uani 1 1 d . . .
C2 C 0.27111(15) 0.5965(9) 0.38151(19) 0.0577(11) Uani 1 1 d . . .
C3 C 0.32482(15) 0.6112(9) 0.42774(19) 0.0615(11) Uani 1 1 d . . .
H3 H 0.3464 0.7353 0.4208 0.074 Uiso 1 1 calc R . .
C4 C 0.34607(15) 0.4382(9) 0.48454(19) 0.0547(11) Uani 1 1 d . A .
C5 C 0.31175(15) 0.2561(9) 0.49166(19) 0.0631(12) Uani 1 1 d . . .
H5 H 0.3254 0.1374 0.5286 0.076 Uiso 1 1 calc R . .
C6 C 0.25808(15) 0.2437(9) 0.4460(2) 0.0695(12) Uani 1 1 d . . .
H6 H 0.2363 0.1194 0.4522 0.083 Uiso 1 1 calc R . .
C7 C 0.23787(15) 0.4213(9) 0.39096(19) 0.0572(11) Uani 1 1 d . . .
C8 C 0.18340(14) 0.4613(9) 0.33667(18) 0.0573(11) Uani 1 1 d . . .
C9 C 0.13662(16) 0.3490(10) 0.3263(2) 0.0884(17) Uani 1 1 d . . .
H9 H 0.1358 0.2157 0.3559 0.106 Uiso 1 1 calc R . .
C10 C 0.08968(16) 0.4342(11) 0.2711(2) 0.0889(16) Uani 1 1 d . . .
H10 H 0.0579 0.3548 0.2643 0.107 Uiso 1 1 calc R . .
C11 C 0.08895(15) 0.6343(9) 0.22605(19) 0.0572(12) Uani 1 1 d . B .
C12 C 0.13764(16) 0.7442(10) 0.23802(19) 0.0661(12) Uani 1 1 d . . .
H12 H 0.1389 0.8759 0.2084 0.079 Uiso 1 1 calc R . .
C13 C 0.18352(15) 0.6629(9) 0.2923(2) 0.0591(12) Uani 1 1 d . . .
C14 C 0.40217(15) 0.4527(10) 0.53578(18) 0.0535(10) Uani 1 1 d . . .
C15 C 0.4263(3) 0.694(2) 0.5501(4) 0.064(3) Uani 0.521(5) 1 d P A 1
H15 H 0.4077 0.8426 0.5280 0.077 Uiso 0.521(5) 1 calc PR A 1
C16 C 0.4791(3) 0.7075(19) 0.5986(4) 0.064(3) Uani 0.521(5) 1 d P A 1
H16 H 0.4960 0.8677 0.6077 0.077 Uiso 0.521(5) 1 calc PR A 1
C15' C 0.4448(3) 0.5390(18) 0.5213(4) 0.057(3) Uani 0.479(5) 1 d P A 2
H15' H 0.4370 0.5934 0.4754 0.068 Uiso 0.479(5) 1 calc PR A 2
C16' C 0.4963(3) 0.5478(17) 0.5697(4) 0.050(2) Uani 0.479(5) 1 d P A 2
H16' H 0.5223 0.6029 0.5560 0.060 Uiso 0.479(5) 1 calc PR A 2
C17 C 0.50967(15) 0.4783(10) 0.6363(2) 0.0578(11) Uani 1 1 d . . .
C18 C 0.4808(3) 0.2550(18) 0.6152(4) 0.066(3) Uani 0.521(5) 1 d P A 1
H18 H 0.4980 0.1008 0.6350 0.079 Uiso 0.521(5) 1 calc PR A 1
C19 C 0.4270(3) 0.2388(19) 0.5657(4) 0.061(2) Uani 0.521(5) 1 d P A 1
H19 H 0.4097 0.0799 0.5546 0.073 Uiso 0.521(5) 1 calc PR A 1
C18' C 0.4730(3) 0.3857(18) 0.6597(4) 0.051(2) Uani 0.479(5) 1 d P A 2
H18' H 0.4835 0.3378 0.7068 0.062 Uiso 0.479(5) 1 calc PR A 2
C19' C 0.4210(3) 0.3673(17) 0.6113(4) 0.050(2) Uani 0.479(5) 1 d P A 2
H19' H 0.3964 0.2989 0.6259 0.060 Uiso 0.479(5) 1 calc PR A 2
C20 C 0.56554(15) 0.5005(9) 0.6900(2) 0.0605(12) Uani 1 1 d . A .
C21 C 0.60741(17) 0.3580(9) 0.6874(2) 0.0671(13) Uani 1 1 d . . .
C22 C 0.65898(17) 0.3963(11) 0.7387(2) 0.0901(17) Uani 1 1 d . A .
H22 H 0.6869 0.3024 0.7370 0.108 Uiso 1 1 calc R . .
C23 C 0.6684(2) 0.5745(14) 0.7921(3) 0.111(2) Uani 1 1 d . . .
H23 H 0.7029 0.6007 0.8261 0.133 Uiso 1 1 calc R A .
C24 C 0.6285(2) 0.7104(14) 0.7956(3) 0.123(2) Uani 1 1 d . A .
H24 H 0.6355 0.8294 0.8319 0.148 Uiso 1 1 calc R . .
C25 C 0.57696(18) 0.6738(11) 0.7452(2) 0.0968(18) Uani 1 1 d . . .
H25 H 0.5496 0.7673 0.7485 0.116 Uiso 1 1 calc R A .
C26 C 0.59983(15) 0.1593(10) 0.6319(2) 0.0909(16) Uani 1 1 d . A .
H26A H 0.6321 0.1403 0.6264 0.136 Uiso 1 1 calc R . .
H26B H 0.5719 0.2133 0.5878 0.136 Uiso 1 1 calc R . .
H26C H 0.5906 -0.0035 0.6459 0.136 Uiso 1 1 calc R . .
C27 C 0.03798(16) 0.7163(9) 0.1684(2) 0.0565(11) Uani 1 1 d . . .
C28 C 0.0275(3) 0.966(2) 0.1550(4) 0.062(3) Uani 0.500(3) 1 d P B 1
H28 H 0.0533 1.0862 0.1813 0.075 Uiso 0.500(3) 1 calc PR B 1
C29 C -0.0212(3) 1.0587(18) 0.1025(4) 0.061(2) Uani 0.500(3) 1 d P B 1
H29 H -0.0281 1.2354 0.0967 0.073 Uiso 0.500(3) 1 calc PR B 1
C28' C -0.0042(3) 0.7870(18) 0.1812(4) 0.062(3) Uani 0.500(3) 1 d P B 2
H28' H -0.0009 0.7897 0.2275 0.074 Uiso 0.500(3) 1 calc PR B 2
C29' C -0.0519(3) 0.8548(17) 0.1261(4) 0.063(3) Uani 0.500(3) 1 d P B 2
H29' H -0.0804 0.8889 0.1369 0.075 Uiso 0.500(3) 1 calc PR B 2
C30 C -0.05985(16) 0.8747(11) 0.0583(2) 0.0605(12) Uani 1 1 d . . .
C31 C -0.0512(3) 0.630(2) 0.0733(4) 0.062(3) Uani 0.500(3) 1 d P B 1
H31 H -0.0778 0.5119 0.0483 0.075 Uiso 0.500(3) 1 calc PR B 1
C32 C -0.0033(3) 0.5397(19) 0.1257(4) 0.068(3) Uani 0.500(3) 1 d P B 1
H32 H 0.0020 0.3623 0.1331 0.082 Uiso 0.500(3) 1 calc PR B 1
C31' C -0.0142(3) 0.7994(17) 0.0448(3) 0.055(2) Uani 0.500(3) 1 d P B 2
H31' H -0.0177 0.7961 -0.0016 0.066 Uiso 0.500(3) 1 calc PR B 2
C32' C 0.0336(3) 0.7339(17) 0.0989(4) 0.052(2) Uani 0.500(3) 1 d P B 2
H32' H 0.0629 0.7014 0.0896 0.062 Uiso 0.500(3) 1 calc PR B 2
C33 C -0.10954(15) 0.9586(10) -0.00077(19) 0.0672(12) Uani 1 1 d . B .
C34 C -0.15948(17) 0.8747(10) -0.0128(2) 0.0761(15) Uani 1 1 d . . .
C35 C -0.2034(2) 0.9665(16) -0.0704(3) 0.109(2) Uani 1 1 d . B .
H35 H -0.2370 0.9086 -0.0778 0.131 Uiso 1 1 calc R . .
C36 C -0.1985(2) 1.1408(17) -0.1166(3) 0.125(3) Uani 1 1 d . . .
H36 H -0.2285 1.1979 -0.1555 0.150 Uiso 1 1 calc R B .
C37 C -0.1494(2) 1.2308(13) -0.1056(3) 0.119(2) Uani 1 1 d . B .
H37 H -0.1460 1.3505 -0.1367 0.142 Uiso 1 1 calc R . .
C38 C -0.10487(18) 1.1444(10) -0.0483(2) 0.0891(16) Uani 1 1 d . . .
H38 H -0.0716 1.2077 -0.0407 0.107 Uiso 1 1 calc R B .
C39 C -0.16950(17) 0.6765(12) 0.0337(2) 0.112(2) Uani 1 1 d . B .
H39A H -0.2033 0.5954 0.0075 0.167 Uiso 1 1 calc R . .
H39B H -0.1695 0.7610 0.0747 0.167 Uiso 1 1 calc R . .
H39C H -0.1421 0.5477 0.0484 0.167 Uiso 1 1 calc R . .

loop_
_atom_site_aniso_label
_atom_site_aniso_U_11
_atom_site_aniso_U_22
_atom_site_aniso_U_33
_atom_site_aniso_U_23
_atom_site_aniso_U_13
_atom_site_aniso_U_12
O1 0.095(2) 0.096(3) 0.096(2) 0.040(2) 0.0119(17) -0.020(2)
C1 0.075(3) 0.065(4) 0.065(3) 0.012(3) 0.024(2) 0.001(3)
C2 0.069(3) 0.051(3) 0.053(2) 0.001(2) 0.026(2) 0.002(2)
C3 0.071(3) 0.056(3) 0.060(2) -0.001(2) 0.030(2) -0.009(2)
C4 0.069(3) 0.049(3) 0.054(2) 0.003(2) 0.034(2) 0.004(2)
C5 0.071(3) 0.065(3) 0.062(2) 0.008(2) 0.036(2) 0.003(3)
C6 0.064(3) 0.078(4) 0.074(3) 0.012(3) 0.036(2) -0.004(3)
C7 0.066(3) 0.064(3) 0.052(2) -0.003(2) 0.034(2) -0.003(3)
C8 0.052(3) 0.066(3) 0.055(2) -0.007(3) 0.023(2) -0.002(2)
C9 0.065(3) 0.117(5) 0.081(3) 0.039(3) 0.029(2) 0.006(3)
C10 0.064(3) 0.110(5) 0.084(3) 0.027(4) 0.024(2) -0.005(3)
C11 0.065(3) 0.055(3) 0.050(2) -0.001(2) 0.023(2) 0.004(2)
C12 0.080(3) 0.060(3) 0.055(2) 0.000(2) 0.026(2) 0.001(3)
C13 0.062(3) 0.057(4) 0.049(2) -0.001(2) 0.016(2) 0.005(2)
C14 0.064(3) 0.048(3) 0.052(2) 0.002(3) 0.028(2) 0.006(3)
C15 0.061(6) 0.062(7) 0.060(5) 0.005(5) 0.016(5) 0.015(5)
C16 0.075(6) 0.053(7) 0.072(5) 0.009(5) 0.040(5) 0.000(5)
C15' 0.073(6) 0.053(7) 0.052(5) 0.006(5) 0.035(5) 0.002(5)
C16' 0.051(5) 0.052(7) 0.048(5) -0.002(4) 0.022(4) -0.006(4)
C17 0.068(3) 0.057(3) 0.053(2) -0.001(3) 0.030(2) 0.003(3)
C18 0.086(7) 0.032(6) 0.074(6) 0.017(5) 0.028(6) 0.000(5)
C19 0.060(6) 0.046(6) 0.060(5) -0.005(5) 0.011(4) 0.003(5)
C18' 0.058(6) 0.057(7) 0.045(4) -0.003(5) 0.028(4) 0.007(4)
C19' 0.058(6) 0.058(7) 0.043(4) 0.001(5) 0.030(4) 0.000(4)
C20 0.063(3) 0.058(3) 0.062(3) 0.002(3) 0.028(2) -0.002(2)
C21 0.073(3) 0.069(4) 0.056(2) 0.012(2) 0.024(2) -0.002(2)
C22 0.065(3) 0.102(5) 0.089(3) 0.018(3) 0.019(3) 0.007(3)
C23 0.091(4) 0.138(7) 0.082(4) -0.015(4) 0.016(3) -0.024(4)
C24 0.114(5) 0.143(7) 0.102(4) -0.055(4) 0.036(4) -0.033(4)
C25 0.082(3) 0.117(5) 0.081(3) -0.032(4) 0.025(3) -0.011(3)
C26 0.089(3) 0.086(4) 0.095(3) -0.005(3) 0.036(3) 0.005(3)
C27 0.072(3) 0.045(3) 0.056(3) -0.004(2) 0.031(2) -0.007(2)
C28 0.058(5) 0.071(8) 0.056(5) -0.018(5) 0.022(4) -0.018(5)
C29 0.073(6) 0.054(7) 0.064(5) -0.005(5) 0.037(5) -0.006(5)
C28' 0.052(5) 0.077(7) 0.059(5) -0.023(5) 0.025(4) -0.008(5)
C29' 0.059(5) 0.073(7) 0.059(5) -0.011(5) 0.029(4) -0.003(5)
C30 0.069(3) 0.060(4) 0.057(3) -0.003(3) 0.031(2) -0.011(3)
C31 0.065(6) 0.069(8) 0.051(5) -0.016(5) 0.024(4) -0.029(5)
C32 0.069(6) 0.064(7) 0.065(5) -0.003(5) 0.023(5) -0.008(5)
C31' 0.063(5) 0.067(7) 0.039(4) 0.001(4) 0.025(4) -0.009(4)
C32' 0.051(5) 0.058(6) 0.051(4) 0.007(4) 0.026(4) -0.005(4)
C33 0.063(3) 0.082(4) 0.050(2) -0.003(3) 0.017(2) 0.004(3)
C34 0.057(3) 0.094(4) 0.070(3) -0.025(3) 0.021(3) -0.003(3)
C35 0.075(4) 0.139(6) 0.097(4) -0.041(4) 0.020(3) -0.002(4)
C36 0.099(5) 0.161(8) 0.084(4) -0.014(4) 0.009(4) 0.049(5)
C37 0.137(5) 0.146(6) 0.075(4) 0.023(4) 0.048(4) 0.050(5)
C38 0.094(3) 0.101(5) 0.067(3) 0.018(3) 0.029(3) 0.021(3)
C39 0.091(4) 0.139(6) 0.119(4) -0.016(4) 0.060(3) -0.036(3)

loop_
_atom_type_symbol
_atom_type_description
_atom_type_scat_dispersion_real
_atom_type_scat_dispersion_imag
_atom_type_scat_source
C C 0.0033 0.0016 'International Tables Vol C Tables 4.2.6.8 and 6.1.1.4'
H H 0.0000 0.0000 'International Tables Vol C Tables 4.2.6.8 and 6.1.1.4'
O O 0.0106 0.0060 'International Tables Vol C Tables 4.2.6.8 and 6.1.1.4'

loop_
_geom_angle_atom_site_label_1
_geom_angle_atom_site_label_2
_geom_angle_atom_site_label_3
_geom_angle
_geom_angle_site_symmetry_1
_geom_angle_site_symmetry_3
O1 C1 C2 128.5(4) . .
O1 C1 C13 126.6(4) . .
C2 C1 C13 104.9(4) . .
C7 C2 C3 121.9(4) . .
C7 C2 C1 108.7(4) . .
C3 C2 C1 129.3(4) . .
C2 C3 C4 119.6(4) . .
C2 C3 H3 120.2 . .
C4 C3 H3 120.2 . .
C5 C4 C3 117.4(4) . .
C5 C4 C14 121.4(4) . .
C3 C4 C14 121.2(4) . .
C6 C5 C4 123.0(4) . .
C6 C5 H5 118.5 . .
C4 C5 H5 118.5 . .
C7 C6 C5 118.4(4) . .
C7 C6 H6 120.8 . .
C5 C6 H6 120.8 . .
C2 C7 C6 119.7(3) . .
C2 C7 C8 109.6(4) . .
C6 C7 C8 130.7(4) . .
C9 C8 C13 119.2(4) . .
C9 C8 C7 131.9(4) . .
C13 C8 C7 108.8(4) . .
C8 C9 C10 119.7(4) . .
C8 C9 H9 120.2 . .
C10 C9 H9 120.2 . .
C11 C10 C9 122.1(4) . .
C11 C10 H10 119.0 . .
C9 C10 H10 119.0 . .
C12 C11 C10 116.7(4) . .
C12 C11 C27 123.6(4) . .
C10 C11 C27 119.7(4) . .
C13 C12 C11 121.4(4) . .
C13 C12 H12 119.3 . .
C11 C12 H12 119.3 . .
C12 C13 C8 121.0(4) . .
C12 C13 C1 131.1(4) . .
C8 C13 C1 107.9(3) . .
C19 C14 C15 123.0(5) . .
C19 C14 C15' 92.6(6) . .
C15 C14 C15' 52.4(5) . .
C19 C14 C4 119.0(5) . .
C15 C14 C4 118.0(5) . .
C15' C14 C4 126.0(5) . .
C19 C14 C19' 51.3(4) . .
C15 C14 C19' 96.7(5) . .
C15' C14 C19' 111.5(5) . .
C4 C14 C19' 122.5(4) . .
C16 C15 C14 117.9(7) . .
C16 C15 H15 121.1 . .
C14 C15 H15 121.1 . .
C15 C16 C17 122.8(7) . .
C15 C16 H16 118.6 . .
C17 C16 H16 118.6 . .
C16' C15' C14 124.5(7) . .
C16' C15' H15' 117.7 . .
C14 C15' H15' 117.7 . .
C17 C16' C15' 120.5(7) . .
C17 C16' H16' 119.8 . .
C15' C16' H16' 119.8 . .
C16' C17 C18 91.5(5) . .
C16' C17 C18' 122.7(5) . .
C18 C17 C18' 53.5(5) . .
C16' C17 C16 51.9(4) . .
C18 C17 C16 112.2(5) . .
C18' C17 C16 96.9(5) . .
C16' C17 C20 120.4(5) . .
C18 C17 C20 126.3(5) . .
C18' C17 C20 116.8(5) . .
C16 C17 C20 121.5(5) . .
C17 C18 C19 125.5(8) . .
C17 C18 H18 117.3 . .
C19 C18 H18 117.3 . .
C14 C19 C18 118.6(8) . .
C14 C19 H19 120.7 . .
C18 C19 H19 120.7 . .
C19' C18' C17 117.9(6) . .
C19' C18' H18' 121.1 . .
C17 C18' H18' 121.1 . .
C18' C19' C14 122.8(6) . .
C18' C19' H19' 118.6 . .
C14 C19' H19' 118.6 . .
C25 C20 C21 118.2(4) . .
C25 C20 C17 118.3(4) . .
C21 C20 C17 123.6(4) . .
C22 C21 C20 120.0(5) . .
C22 C21 C26 116.9(4) . .
C20 C21 C26 123.1(4) . .
C23 C22 C21 119.6(5) . .
C23 C22 H22 120.2 . .
C21 C22 H22 120.2 . .
C24 C23 C22 120.9(5) . .
C24 C23 H23 119.5 . .
C22 C23 H23 119.5 . .
C23 C24 C25 120.2(6) . .
C23 C24 H24 119.9 . .
C25 C24 H24 119.9 . .
C20 C25 C24 121.1(5) . .
C20 C25 H25 119.5 . .
C24 C25 H25 119.5 . .
C21 C26 H26A 109.5 . .
C21 C26 H26B 109.5 . .
H26A C26 H26B 109.5 . .
C21 C26 H26C 109.5 . .
H26A C26 H26C 109.5 . .
H26B C26 H26C 109.5 . .
C28 C27 C28' 69.5(5) . .
C28 C27 C32' 78.7(5) . .
C28' C27 C32' 118.8(5) . .
C28 C27 C32 116.0(6) . .
C28' C27 C32 76.2(5) . .
C32' C27 C32 72.9(5) . .
C28 C27 C11 120.0(5) . .
C28' C27 C11 121.9(5) . .
C32' C27 C11 119.3(4) . .
C32 C27 C11 124.0(5) . .
C27 C28 C29 123.0(8) . .
C27 C28 H28 118.5 . .
C29 C28 H28 118.5 . .
C28 C29 C30 118.9(8) . .
C28 C29 H29 120.6 . .
C30 C29 H29 120.6 . .
C27 C28' C29' 120.7(7) . .
C27 C28' H28' 119.7 . .
C29' C28' H28' 119.7 . .
C30 C29' C28' 124.5(7) . .
C30 C29' H29' 117.8 . .
C28' C29' H29' 117.8 . .
C31 C30 C29' 75.0(6) . .
C31 C30 C29 118.5(6) . .
C29' C30 C29 68.4(5) . .
C31 C30 C31' 72.6(6) . .
C29' C30 C31' 114.5(5) . .
C29 C30 C31' 79.9(5) . .
C31 C30 C33 119.9(5) . .
C29' C30 C33 125.5(5) . .
C29 C30 C33 121.5(6) . .
C31' C30 C33 119.9(4) . .
C30 C31 C32 122.1(8) . .
C30 C31 H31 118.9 . .
C32 C31 H31 118.9 . .
C31 C32 C27 121.1(8) . .
C31 C32 H32 119.5 . .
C27 C32 H32 119.5 . .
C32' C31' C30 121.6(6) . .
C32' C31' H31' 119.2 . .
C30 C31' H31' 119.2 . .
C31' C32' C27 119.5(6) . .
C31' C32' H32' 120.2 . .
C27 C32' H32' 120.2 . .
C34 C33 C38 118.1(4) . .
C34 C33 C30 125.3(5) . .
C38 C33 C30 116.7(4) . .
C33 C34 C35 120.2(5) . .
C33 C34 C39 122.9(4) . .
C35 C34 C39 116.8(5) . .
C36 C35 C34 121.4(6) . .
C36 C35 H35 119.3 . .
C34 C35 H35 119.3 . .
C35 C36 C37 119.8(6) . .
C35 C36 H36 120.1 . .
C37 C36 H36 120.1 . .
C36 C37 C38 120.2(6) . .
C36 C37 H37 119.9 . .
C38 C37 H37 119.9 . .
C37 C38 C33 120.3(5) . .
C37 C38 H38 119.8 . .
C33 C38 H38 119.8 . .
C34 C39 H39A 109.5 . .
C34 C39 H39B 109.5 . .
H39A C39 H39B 109.5 . .
C34 C39 H39C 109.5 . .
H39A C39 H39C 109.5 . .
H39B C39 H39C 109.5 . .

loop_
_geom_bond_atom_site_label_1
_geom_bond_atom_site_label_2
_geom_bond_distance
_geom_bond_site_symmetry_2
O1 C1 1.205(5) .
C1 C2 1.499(5) .
C1 C13 1.503(5) .
C2 C7 1.367(5) .
C2 C3 1.395(4) .
C3 C4 1.398(5) .
C3 H3 0.9300 .
C4 C5 1.393(5) .
C4 C14 1.472(5) .
C5 C6 1.391(4) .
C5 H5 0.9300 .
C6 C7 1.388(5) .
C6 H6 0.9300 .
C7 C8 1.471(5) .
C8 C9 1.357(5) .
C8 C13 1.394(5) .
C9 C10 1.395(5) .
C9 H9 0.9300 .
C10 C11 1.391(5) .
C10 H10 0.9300 .
C11 C12 1.391(5) .
C11 C27 1.479(5) .
C12 C13 1.364(5) .
C12 H12 0.9300 .
C14 C19 1.312(9) .
C14 C15 1.388(10) .
C14 C15' 1.416(9) .
C14 C19' 1.499(8) .
C15 C16 1.387(10) .
C15 H15 0.9300 .
C16 C17 1.475(10) .
C16 H16 0.9300 .
C15' C16' 1.359(9) .
C15' H15' 0.9300 .
C16' C17 1.325(8) .
C16' H16' 0.9300 .
C17 C18 1.367(9) .
C17 C18' 1.390(8) .
C17 C20 1.485(5) .
C18 C19 1.414(10) .
C18 H18 0.9300 .
C19 H19 0.9300 .
C18' C19' 1.373(9) .
C18' H18' 0.9300 .
C19' H19' 0.9300 .
C20 C25 1.384(6) .
C20 C21 1.399(5) .
C21 C22 1.392(5) .
C21 C26 1.493(5) .
C22 C23 1.381(7) .
C22 H22 0.9300 .
C23 C24 1.343(7) .
C23 H23 0.9300 .
C24 C25 1.385(6) .
C24 H24 0.9300 .
C25 H25 0.9300 .
C26 H26A 0.9600 .
C26 H26B 0.9600 .
C26 H26C 0.9600 .
C27 C28 1.326(11) .
C27 C28' 1.361(8) .
C27 C32' 1.406(7) .
C27 C32 1.441(9) .
C28 C29 1.415(10) .
C28 H28 0.9300 .
C29 C30 1.437(9) .
C29 H29 0.9300 .
C28' C29' 1.381(9) .
C28' H28' 0.9300 .
C29' C30 1.339(8) .
C29' H29' 0.9300 .
C30 C31 1.297(10) .
C30 C31' 1.468(8) .
C30 C33 1.473(5) .
C31 C32 1.398(10) .
C31 H31 0.9300 .
C32 H32 0.9300 .
C31' C32' 1.370(9) .
C31' H31' 0.9300 .
C32' H32' 0.9300 .
C33 C34 1.374(5) .
C33 C38 1.425(6) .
C34 C35 1.383(6) .
C34 C39 1.515(6) .
C35 C36 1.368(8) .
C35 H35 0.9300 .
C36 C37 1.368(7) .
C36 H36 0.9300 .
C37 C38 1.379(6) .
C37 H37 0.9300 .
C38 H38 0.9300 .
C39 H39A 0.9600 .
C39 H39B 0.9600 .
C39 H39C 0.9600 .

loop_
_geom_torsion_atom_site_label_1
_geom_torsion_atom_site_label_2
_geom_torsion_atom_site_label_3
_geom_torsion_atom_site_label_4
_geom_torsion
_geom_torsion_site_symmetry_1
_geom_torsion_site_symmetry_2
_geom_torsion_site_symmetry_3
_geom_torsion_site_symmetry_4
O1 C1 C2 C7 -179.8(5) . . . .
C13 C1 C2 C7 0.3(4) . . . .
O1 C1 C2 C3 2.8(8) . . . .
C13 C1 C2 C3 -177.1(4) . . . .
C7 C2 C3 C4 1.7(6) . . . .
C1 C2 C3 C4 178.8(4) . . . .
C2 C3 C4 C5 0.4(6) . . . .
C2 C3 C4 C14 -178.1(3) . . . .
C3 C4 C5 C6 -1.2(6) . . . .
C14 C4 C5 C6 177.3(4) . . . .
C4 C5 C6 C7 -0.1(6) . . . .
C3 C2 C7 C6 -3.1(6) . . . .
C1 C2 C7 C6 179.4(4) . . . .
C3 C2 C7 C8 176.8(4) . . . .
C1 C2 C7 C8 -0.8(4) . . . .
C5 C6 C7 C2 2.2(6) . . . .
C5 C6 C7 C8 -177.6(4) . . . .
C2 C7 C8 C9 -175.6(4) . . . .
C6 C7 C8 C9 4.3(8) . . . .
C2 C7 C8 C13 1.0(5) . . . .
C6 C7 C8 C13 -179.1(4) . . . .
C13 C8 C9 C10 0.8(7) . . . .
C7 C8 C9 C10 177.1(4) . . . .
C8 C9 C10 C11 -0.6(7) . . . .
C9 C10 C11 C12 0.8(7) . . . .
C9 C10 C11 C27 180.0(4) . . . .
C10 C11 C12 C13 -1.4(6) . . . .
C27 C11 C12 C13 179.5(4) . . . .
C11 C12 C13 C8 1.7(6) . . . .
C11 C12 C13 C1 -175.4(4) . . . .
C9 C8 C13 C12 -1.4(6) . . . .
C7 C8 C13 C12 -178.5(4) . . . .
C9 C8 C13 C1 176.3(4) . . . .
C7 C8 C13 C1 -0.8(5) . . . .
O1 C1 C13 C12 -2.1(8) . . . .
C2 C1 C13 C12 177.8(4) . . . .
O1 C1 C13 C8 -179.6(5) . . . .
C2 C1 C13 C8 0.3(5) . . . .
C5 C4 C14 C19 33.2(7) . . . .
C3 C4 C14 C19 -148.4(6) . . . .
C5 C4 C14 C15 -146.8(5) . . . .
C3 C4 C14 C15 31.6(7) . . . .
C5 C4 C14 C15' 151.1(6) . . . .
C3 C4 C14 C15' -30.5(8) . . . .
C5 C4 C14 C19' -27.1(7) . . . .
C3 C4 C14 C19' 151.3(6) . . . .
C19 C14 C15 C16 -0.2(11) . . . .
C15' C14 C15 C16 -64.6(7) . . . .
C4 C14 C15 C16 179.8(6) . . . .
C19' C14 C15 C16 47.4(8) . . . .
C14 C15 C16 C17 -1.7(12) . . . .
C19 C14 C15' C16' -50.1(10) . . . .
C15 C14 C15' C16' 80.7(10) . . . .
C4 C14 C15' C16' -179.4(7) . . . .
C19' C14 C15' C16' -1.0(12) . . . .
C14 C15' C16' C17 -1.5(14) . . . .
C15' C16' C17 C18 48.5(10) . . . .
C15' C16' C17 C18' 2.2(12) . . . .
C15' C16' C17 C16 -69.0(9) . . . .
C15' C16' C17 C20 -176.9(7) . . . .
C15 C16 C17 C16' 76.6(9) . . . .
C15 C16 C17 C18 3.2(10) . . . .
C15 C16 C17 C18' -50.1(9) . . . .
C15 C16 C17 C20 -177.5(6) . . . .
C16' C17 C18 C19 -52.0(10) . . . .
C18' C17 C18 C19 78.9(10) . . . .
C16 C17 C18 C19 -3.0(11) . . . .
C20 C17 C18 C19 177.6(7) . . . .
C15 C14 C19 C18 0.4(11) . . . .
C15' C14 C19 C18 46.1(9) . . . .
C4 C14 C19 C18 -179.6(6) . . . .
C19' C14 C19 C18 -69.6(8) . . . .
C17 C18 C19 C14 1.5(13) . . . .
C16' C17 C18' C19' -0.2(11) . . . .
C18 C17 C18' C19' -64.2(8) . . . .
C16 C17 C18' C19' 48.4(9) . . . .
C20 C17 C18' C19' 179.0(7) . . . .
C17 C18' C19' C14 -2.6(12) . . . .
C19 C14 C19' C18' 78.4(9) . . . .
C15 C14 C19' C18' -49.1(9) . . . .
C15' C14 C19' C18' 3.1(11) . . . .
C4 C14 C19' C18' -178.5(7) . . . .
C16' C17 C20 C25 114.8(7) . . . .
C18 C17 C20 C25 -127.2(7) . . . .
C18' C17 C20 C25 -64.3(7) . . . .
C16 C17 C20 C25 53.5(7) . . . .
C16' C17 C20 C21 -64.3(8) . . . .
C18 C17 C20 C21 53.7(8) . . . .
C18' C17 C20 C21 116.5(6) . . . .
C16 C17 C20 C21 -125.6(6) . . . .
C25 C20 C21 C22 -1.2(7) . . . .
C17 C20 C21 C22 177.9(4) . . . .
C25 C20 C21 C26 178.0(4) . . . .
C17 C20 C21 C26 -2.9(7) . . . .
C20 C21 C22 C23 0.2(7) . . . .
C26 C21 C22 C23 -179.0(5) . . . .
C21 C22 C23 C24 0.5(9) . . . .
C22 C23 C24 C25 -0.1(10) . . . .
C21 C20 C25 C24 1.5(7) . . . .
C17 C20 C25 C24 -177.7(5) . . . .
C23 C24 C25 C20 -0.9(9) . . . .
C12 C11 C27 C28 -43.3(7) . . . .
C10 C11 C27 C28 137.6(6) . . . .
C12 C11 C27 C28' -126.5(6) . . . .
C10 C11 C27 C28' 54.4(7) . . . .
C12 C11 C27 C32' 50.5(7) . . . .
C10 C11 C27 C32' -128.6(6) . . . .
C12 C11 C27 C32 138.9(5) . . . .
C10 C11 C27 C32 -40.2(7) . . . .
C28' C27 C28 C29 -61.8(8) . . . .
C32' C27 C28 C29 65.0(7) . . . .
C32 C27 C28 C29 0.5(10) . . . .
C11 C27 C28 C29 -177.6(6) . . . .
C27 C28 C29 C30 -4.3(11) . . . .
C28 C27 C28' C29' 68.8(9) . . . .
C32' C27 C28' C29' 5.2(12) . . . .
C32 C27 C28' C29' -56.2(8) . . . .
C11 C27 C28' C29' -177.9(7) . . . .
C27 C28' C29' C30 -4.8(14) . . . .
C28' C29' C30 C31 66.8(9) . . . .
C28' C29' C30 C29 -62.8(9) . . . .
C28' C29' C30 C31' 4.3(12) . . . .
C28' C29' C30 C33 -176.9(7) . . . .
C28 C29 C30 C31 7.6(10) . . . .
C28 C29 C30 C29' 65.4(8) . . . .
C28 C29 C30 C31' -56.2(7) . . . .
C28 C29 C30 C33 -175.2(6) . . . .
C29' C30 C31 C32 -61.7(8) . . . .
C29 C30 C31 C32 -7.1(11) . . . .
C31' C30 C31 C32 60.6(8) . . . .
C33 C30 C31 C32 175.6(6) . . . .
C30 C31 C32 C27 3.3(11) . . . .
C28 C27 C32 C31 0.2(9) . . . .
C28' C27 C32 C31 58.8(8) . . . .
C32' C27 C32 C31 -67.6(8) . . . .
C11 C27 C32 C31 178.2(6) . . . .
C31 C30 C31' C32' -68.6(8) . . . .
C29' C30 C31' C32' -4.7(11) . . . .
C29 C30 C31' C32' 55.7(8) . . . .
C33 C30 C31' C32' 176.4(7) . . . .
C30 C31' C32' C27 5.6(12) . . . .
C28 C27 C32' C31' -64.5(8) . . . .
C28' C27 C32' C31' -5.7(11) . . . .
C32 C27 C32' C31' 57.4(8) . . . .
C11 C27 C32' C31' 177.3(6) . . . .
C31 C30 C33 C34 47.2(8) . . . .
C29' C30 C33 C34 -45.3(9) . . . .
C29 C30 C33 C34 -130.0(6) . . . .
C31' C30 C33 C34 133.4(6) . . . .
C31 C30 C33 C38 -133.7(6) . . . .
C29' C30 C33 C38 133.8(7) . . . .
C29 C30 C33 C38 49.1(7) . . . .
C31' C30 C33 C38 -47.5(8) . . . .
C38 C33 C34 C35 1.1(7) . . . .
C30 C33 C34 C35 -179.8(5) . . . .
C38 C33 C34 C39 179.6(4) . . . .
C30 C33 C34 C39 -1.3(7) . . . .
C33 C34 C35 C36 0.2(8) . . . .
C39 C34 C35 C36 -178.3(5) . . . .
C34 C35 C36 C37 -1.1(10) . . . .
C35 C36 C37 C38 0.6(10) . . . .
C36 C37 C38 C33 0.7(8) . . . .
C34 C33 C38 C37 -1.6(7) . . . .
C30 C33 C38 C37 179.2(5) . . . .
